data_1555167
loop_
_publ_author_name
'Wang, Zhenjun'
'Chen, Shuai'
'Ren, Jun'
'Wang, Zhongwen'

_publ_section_title
;
 Cooperative Photo-/Lewis Acid Catalyzed Tandem Intramolecular [3 + 2]
 Cross-Cycloadditions of Cyclopropane 1,1-Diesters with \a,\b-Unsaturated
 Carbonyls for Medium-Sized Carbocycles.
;
_journal_issue 17
_journal_name_full 'Organic letters'
_journal_page_first 4184
_journal_page_last 4187
_journal_paper_doi 10.1021/acs.orglett.5b01928
_journal_volume 17
_journal_year 2015
_chemical_formula_sum 'C18 H20 O5'
_chemical_formula_weight 316.34
_space_group_IT_number 14
_space_group_name_Hall '-P 2ybc'
_space_group_name_H-M_alt 'P 1 21/c 1'
_symmetry_cell_setting monoclinic
_symmetry_space_group_name_H-M 'P 1 21/c 1'
_atom_sites_solution_hydrogens geom
_atom_sites_solution_primary direct
_atom_sites_solution_secondary difmap
_audit_creation_method SHELXL-97
_cell_angle_alpha 90.00
_cell_angle_beta 96.58(3)
_cell_angle_gamma 90.00
_cell_formula_units_Z 4
_cell_length_a 10.526(2)
_cell_length_b 19.394(4)
_cell_length_c 7.8119(16)
_cell_measurement_reflns_used 3910
_cell_measurement_temperature 113(2)
_cell_measurement_theta_max 27.8465
_cell_measurement_theta_min 2.1003
_cell_volume 1584.2(6)
_computing_cell_refinement crystalclear
_computing_data_collection crystalclear
_computing_data_reduction crystalclear
_computing_molecular_graphics 'Bruker SHELXTL'
_computing_publication_material 'Bruker SHELXTL'
_computing_structure_refinement 'SHELXL-97 (Sheldrick, 1997)'
_computing_structure_solution 'SHELXS-97 (Sheldrick, 1990)'
_diffrn_ambient_temperature 113(2)
_diffrn_measured_fraction_theta_full 0.997
_diffrn_measured_fraction_theta_max 0.997
_diffrn_measurement_device_type 'rigaku saturn'
_diffrn_measurement_method '\w scans'
_diffrn_radiation_monochromator confocal
_diffrn_radiation_source 'rotating anode'
_diffrn_radiation_type MoK\a
_diffrn_radiation_wavelength 0.71073
_diffrn_reflns_av_R_equivalents 0.0387
_diffrn_reflns_av_sigmaI/netI 0.0276
_diffrn_reflns_limit_h_max 13
_diffrn_reflns_limit_h_min -13
_diffrn_reflns_limit_k_max 25
_diffrn_reflns_limit_k_min -25
_diffrn_reflns_limit_l_max 10
_diffrn_reflns_limit_l_min -10
_diffrn_reflns_number 18326
_diffrn_reflns_theta_full 27.85
_diffrn_reflns_theta_max 27.85
_diffrn_reflns_theta_min 2.10
_diffrn_standards_decay_% 0
_diffrn_standards_interval_count 0
_diffrn_standards_interval_time 0
_diffrn_standards_number 0
_exptl_absorpt_coefficient_mu 0.096
_exptl_absorpt_correction_T_max 0.9885
_exptl_absorpt_correction_T_min 0.9810
_exptl_absorpt_correction_type multi-scan
_exptl_absorpt_process_details crystalclear
_exptl_crystal_colour colorless
_exptl_crystal_density_diffrn 1.326
_exptl_crystal_density_method 'not measured'
_exptl_crystal_description prism
_exptl_crystal_F_000 672
_exptl_crystal_size_max 0.20
_exptl_crystal_size_mid 0.18
_exptl_crystal_size_min 0.12
_refine_diff_density_max 0.245
_refine_diff_density_min -0.224
_refine_diff_density_rms 0.047
_refine_ls_extinction_method none
_refine_ls_goodness_of_fit_ref 1.043
_refine_ls_hydrogen_treatment constr
_refine_ls_matrix_type full
_refine_ls_number_parameters 211
_refine_ls_number_reflns 3760
_refine_ls_number_restraints 0
_refine_ls_restrained_S_all 1.043
_refine_ls_R_factor_all 0.0501
_refine_ls_R_factor_gt 0.0429
_refine_ls_shift/su_max 0.002
_refine_ls_shift/su_mean 0.000
_refine_ls_structure_factor_coef Fsqd
_refine_ls_weighting_details 'calc w=1/[\s^2^(Fo^2^)+(0.0594P)^2^+0.4396P] where P=(Fo^2^+2Fc^2^)/3'
_refine_ls_weighting_scheme calc
_refine_ls_wR_factor_gt 0.1054
_refine_ls_wR_factor_ref 0.1107
_reflns_number_gt 3238
_reflns_number_total 3760
_reflns_threshold_expression >2sigma(I)
_cod_data_source_file ol5b01928_si_002.cif
_cod_data_source_block r140422b1
_cod_depositor_comments
;
The following automatic conversions were performed:

data item '_exptl_absorpt_correction_type' value 'MULTI-SCAN' was
changed to 'multi-scan' in accordance with the
/home/saulius/struct/COD-crude-data/automatic-downloads/DataCite-retrospective/ACS/depositions/lib/dictionaries/cif_core.dic
dictionary named 'cif_core.dic' version 2.4.2 last updated on
2011-04-26.

data item '_refine_ls_hydrogen_treatment' value 'CONSTR' was changed
to 'constr' in accordance with the
/home/saulius/struct/COD-crude-data/automatic-downloads/DataCite-retrospective/ACS/depositions/lib/dictionaries/cif_core.dic
dictionary named 'cif_core.dic' version 2.4.2 last updated on
2011-04-26.

data item '_symmetry_cell_setting' value 'Monoclinic' was changed to
'monoclinic' in accordance with the
/home/saulius/struct/COD-crude-data/automatic-downloads/DataCite-retrospective/ACS/depositions/lib/dictionaries/cif_core.dic
dictionary named 'cif_core.dic' version 2.4.2 last updated on
2011-04-26.

Automatic conversion script
Id: cif_fix_values 6909 2019-04-08 15:41:33Z antanas 
;
_cod_original_sg_symbol_H-M P2(1)/c
_cod_database_code 1555167

loop_
_symmetry_equiv_pos_as_xyz
'x, y, z'
'-x, y+1/2, -z+1/2'
'-x, -y, -z'
'x, -y-1/2, z-1/2'

loop_
_atom_site_label
_atom_site_type_symbol
_atom_site_fract_x
_atom_site_fract_y
_atom_site_fract_z
_atom_site_U_iso_or_equiv
_atom_site_adp_type
_atom_site_occupancy
_atom_site_symmetry_multiplicity
_atom_site_calc_flag
_atom_site_refinement_flags
O1 O 0.53368(8) 0.17242(4) 0.26294(10) 0.01559(18) Uani 1 1 d .
O2 O 0.80493(9) 0.21140(5) 0.42074(12) 0.0263(2) Uani 1 1 d .
O3 O 0.84002(8) 0.11027(5) 0.55953(11) 0.0226(2) Uani 1 1 d .
O4 O 0.87903(10) 0.02953(5) 0.19649(14) 0.0325(2) Uani 1 1 d .
O5 O 0.74471(8) -0.01126(4) 0.37575(12) 0.0230(2) Uani 1 1 d .
C1 C 0.55132(11) 0.09881(6) 0.50710(15) 0.0191(2) Uani 1 1 d .
H1A H 0.5942 0.1369 0.5727 0.029 Uiso 1 1 calc R
H1B H 0.5860 0.0549 0.5533 0.029 Uiso 1 1 calc R
H1C H 0.4593 0.1006 0.5166 0.029 Uiso 1 1 calc R
C2 C 0.57371(11) 0.10507(6) 0.31797(15) 0.0151(2) Uani 1 1 d .
C3 C 0.49662(11) 0.04950(6) 0.21615(15) 0.0175(2) Uani 1 1 d .
H3 H 0.5342 0.0049 0.2173 0.021 Uiso 1 1 calc R
C4 C 0.38174(12) 0.05624(6) 0.12508(16) 0.0199(2) Uani 1 1 d .
H4 H 0.3431 0.0142 0.0845 0.024 Uiso 1 1 calc R
C5 C 0.30475(11) 0.11921(6) 0.07716(15) 0.0186(2) Uani 1 1 d .
C6 C 0.17690(12) 0.12106(7) 0.11110(16) 0.0231(3) Uani 1 1 d .
H6 H 0.1422 0.0831 0.1671 0.028 Uiso 1 1 calc R
C7 C 0.10021(12) 0.17800(7) 0.06348(17) 0.0262(3) Uani 1 1 d .
H7 H 0.0147 0.1796 0.0911 0.031 Uiso 1 1 calc R
C8 C 0.14874(13) 0.23250(7) -0.02441(17) 0.0258(3) Uani 1 1 d .
H8 H 0.0963 0.2712 -0.0576 0.031 Uiso 1 1 calc R
C9 C 0.27416(12) 0.23034(7) -0.06382(16) 0.0224(3) Uani 1 1 d .
H9 H 0.3065 0.2673 -0.1257 0.027 Uiso 1 1 calc R
C10 C 0.35320(11) 0.17429(6) -0.01332(15) 0.0183(2) Uani 1 1 d .
C11 C 0.48934(11) 0.17186(6) -0.05521(15) 0.0192(2) Uani 1 1 d .
H11A H 0.5003 0.2059 -0.1468 0.023 Uiso 1 1 calc R
H11B H 0.5072 0.1255 -0.1000 0.023 Uiso 1 1 calc R
C12 C 0.58650(11) 0.18757(6) 0.10414(15) 0.0169(2) Uani 1 1 d .
H12 H 0.6089 0.2377 0.1030 0.020 Uiso 1 1 calc R
C13 C 0.71076(11) 0.14520(6) 0.11097(16) 0.0193(2) Uani 1 1 d .
H13A H 0.7857 0.1758 0.1073 0.023 Uiso 1 1 calc R
H13B H 0.7069 0.1125 0.0131 0.023 Uiso 1 1 calc R
C14 C 0.71896(11) 0.10618(6) 0.28377(15) 0.0164(2) Uani 1 1 d .
C15 C 0.79291(11) 0.14960(6) 0.42626(16) 0.0185(2) Uani 1 1 d .
C16 C 0.89900(13) 0.14706(7) 0.71018(17) 0.0279(3) Uani 1 1 d .
H16A H 0.9708 0.1746 0.6785 0.042 Uiso 1 1 calc R
H16B H 0.9302 0.1139 0.7999 0.042 Uiso 1 1 calc R
H16C H 0.8358 0.1776 0.7537 0.042 Uiso 1 1 calc R
C17 C 0.78958(11) 0.03728(6) 0.27751(16) 0.0194(2) Uani 1 1 d .
C18 C 0.81832(13) -0.07468(7) 0.39152(19) 0.0286(3) Uani 1 1 d .
H18A H 0.8192 -0.0956 0.2774 0.043 Uiso 1 1 calc R
H18B H 0.7793 -0.1068 0.4671 0.043 Uiso 1 1 calc R
H18C H 0.9062 -0.0645 0.4407 0.043 Uiso 1 1 calc R

loop_
_atom_site_aniso_label
_atom_site_aniso_U_11
_atom_site_aniso_U_22
_atom_site_aniso_U_33
_atom_site_aniso_U_23
_atom_site_aniso_U_13
_atom_site_aniso_U_12
O1 0.0181(4) 0.0140(4) 0.0154(4) 0.0013(3) 0.0050(3) 0.0012(3)
O2 0.0289(5) 0.0197(4) 0.0303(5) -0.0030(4) 0.0034(4) -0.0053(4)
O3 0.0231(4) 0.0232(5) 0.0204(4) -0.0034(3) -0.0022(4) -0.0001(3)
O4 0.0297(5) 0.0312(5) 0.0395(6) -0.0012(4) 0.0163(5) 0.0088(4)
O5 0.0216(4) 0.0172(4) 0.0305(5) 0.0028(4) 0.0040(4) 0.0044(3)
C1 0.0200(6) 0.0216(6) 0.0163(6) 0.0011(4) 0.0052(4) -0.0002(4)
C2 0.0157(5) 0.0127(5) 0.0173(5) 0.0007(4) 0.0038(4) 0.0005(4)
C3 0.0213(6) 0.0140(5) 0.0178(5) 0.0004(4) 0.0050(5) -0.0017(4)
C4 0.0231(6) 0.0170(5) 0.0198(6) 0.0001(5) 0.0027(5) -0.0050(4)
C5 0.0193(6) 0.0207(6) 0.0150(5) -0.0021(4) -0.0010(4) -0.0014(4)
C6 0.0193(6) 0.0311(7) 0.0181(6) -0.0021(5) -0.0009(5) -0.0061(5)
C7 0.0159(5) 0.0395(8) 0.0222(6) -0.0070(6) -0.0019(5) -0.0003(5)
C8 0.0225(6) 0.0305(7) 0.0225(6) -0.0032(5) -0.0059(5) 0.0061(5)
C9 0.0255(6) 0.0222(6) 0.0185(6) -0.0002(5) -0.0020(5) 0.0009(5)
C10 0.0200(6) 0.0208(6) 0.0135(5) -0.0014(4) -0.0002(4) -0.0002(4)
C11 0.0216(6) 0.0206(6) 0.0159(5) 0.0024(4) 0.0042(4) 0.0001(4)
C12 0.0190(5) 0.0161(5) 0.0166(6) 0.0014(4) 0.0062(4) -0.0014(4)
C13 0.0183(6) 0.0208(6) 0.0199(6) 0.0011(5) 0.0064(5) -0.0002(4)
C14 0.0159(5) 0.0153(5) 0.0186(6) -0.0009(4) 0.0046(4) -0.0004(4)
C15 0.0148(5) 0.0207(6) 0.0208(6) -0.0019(5) 0.0056(4) -0.0002(4)
C16 0.0263(7) 0.0337(7) 0.0224(6) -0.0084(5) -0.0021(5) -0.0008(5)
C17 0.0182(5) 0.0194(6) 0.0203(6) -0.0033(5) 0.0013(5) 0.0011(4)
C18 0.0279(7) 0.0196(6) 0.0367(8) 0.0006(5) -0.0026(6) 0.0074(5)

loop_
_atom_type_symbol
_atom_type_description
_atom_type_scat_dispersion_real
_atom_type_scat_dispersion_imag
_atom_type_scat_source
C C 0.0033 0.0016 'International Tables Vol C Tables 4.2.6.8 and 6.1.1.4'
H H 0.0000 0.0000 'International Tables Vol C Tables 4.2.6.8 and 6.1.1.4'
O O 0.0106 0.0060 'International Tables Vol C Tables 4.2.6.8 and 6.1.1.4'

loop_
_geom_angle_atom_site_label_1
_geom_angle_atom_site_label_2
_geom_angle_atom_site_label_3
_geom_angle
C2 O1 C12 108.41(8)
C15 O3 C16 115.84(10)
C17 O5 C18 115.21(10)
C2 C1 H1A 109.5
C2 C1 H1B 109.5
H1A C1 H1B 109.5
C2 C1 H1C 109.5
H1A C1 H1C 109.5
H1B C1 H1C 109.5
O1 C2 C3 111.78(9)
O1 C2 C1 106.97(9)
C3 C2 C1 108.54(9)
O1 C2 C14 101.23(8)
C3 C2 C14 112.96(9)
C1 C2 C14 115.07(10)
C4 C3 C2 127.29(11)
C4 C3 H3 116.4
C2 C3 H3 116.4
C3 C4 C5 130.29(11)
C3 C4 H4 114.9
C5 C4 H4 114.9
C6 C5 C10 119.10(11)
C6 C5 C4 118.69(11)
C10 C5 C4 122.01(11)
C7 C6 C5 120.62(12)
C7 C6 H6 119.7
C5 C6 H6 119.7
C8 C7 C6 120.03(12)
C8 C7 H7 120.0
C6 C7 H7 120.0
C7 C8 C9 119.92(12)
C7 C8 H8 120.0
C9 C8 H8 120.0
C8 C9 C10 120.70(12)
C8 C9 H9 119.6
C10 C9 H9 119.6
C9 C10 C5 119.56(11)
C9 C10 C11 120.88(11)
C5 C10 C11 119.56(11)
C10 C11 C12 112.11(10)
C10 C11 H11A 109.2
C12 C11 H11A 109.2
C10 C11 H11B 109.2
C12 C11 H11B 109.2
H11A C11 H11B 107.9
O1 C12 C13 105.67(9)
O1 C12 C11 111.48(9)
C13 C12 C11 113.76(10)
O1 C12 H12 108.6
C13 C12 H12 108.6
C11 C12 H12 108.6
C12 C13 C14 104.74(9)
C12 C13 H13A 110.8
C14 C13 H13A 110.8
C12 C13 H13B 110.8
C14 C13 H13B 110.8
H13A C13 H13B 108.9
C17 C14 C15 107.09(9)
C17 C14 C13 112.26(10)
C15 C14 C13 109.80(10)
C17 C14 C2 118.37(9)
C15 C14 C2 107.74(9)
C13 C14 C2 101.33(9)
O2 C15 O3 124.23(11)
O2 C15 C14 124.45(11)
O3 C15 C14 111.30(10)
O3 C16 H16A 109.5
O3 C16 H16B 109.5
H16A C16 H16B 109.5
O3 C16 H16C 109.5
H16A C16 H16C 109.5
H16B C16 H16C 109.5
O4 C17 O5 124.37(11)
O4 C17 C14 122.52(11)
O5 C17 C14 113.06(10)
O5 C18 H18A 109.5
O5 C18 H18B 109.5
H18A C18 H18B 109.5
O5 C18 H18C 109.5
H18A C18 H18C 109.5
H18B C18 H18C 109.5

loop_
_geom_bond_atom_site_label_1
_geom_bond_atom_site_label_2
_geom_bond_distance
O1 C2 1.4238(13)
O1 C12 1.4465(14)
O2 C15 1.2065(15)
O3 C15 1.3390(15)
O3 C16 1.4533(15)
O4 C17 1.2026(15)
O5 C17 1.3346(15)
O5 C18 1.4513(15)
C1 C2 1.5274(16)
C1 H1A 0.9800
C1 H1B 0.9800
C1 H1C 0.9800
C2 C3 1.5182(16)
C2 C14 1.5820(16)
C3 C4 1.3373(18)
C3 H3 0.9500
C4 C5 1.4896(17)
C4 H4 0.9500
C5 C6 1.4015(17)
C5 C10 1.4084(17)
C6 C7 1.3930(19)
C6 H6 0.9500
C7 C8 1.389(2)
C7 H7 0.9500
C8 C9 1.3901(19)
C8 H8 0.9500
C9 C10 1.3979(17)
C9 H9 0.9500
C10 C11 1.5067(17)
C11 C12 1.5481(17)
C11 H11A 0.9900
C11 H11B 0.9900
C12 C13 1.5404(16)
C12 H12 1.0000
C13 C14 1.5413(17)
C13 H13A 0.9900
C13 H13B 0.9900
C14 C17 1.5326(16)
C14 C15 1.5347(17)
C16 H16A 0.9800
C16 H16B 0.9800
C16 H16C 0.9800
C18 H18A 0.9800
C18 H18B 0.9800
C18 H18C 0.9800

loop_
_geom_torsion_atom_site_label_1
_geom_torsion_atom_site_label_2
_geom_torsion_atom_site_label_3
_geom_torsion_atom_site_label_4
_geom_torsion
C12 O1 C2 C3 -77.72(11)
C12 O1 C2 C1 163.60(9)
C12 O1 C2 C14 42.79(10)
O1 C2 C3 C4 -20.17(17)
C1 C2 C3 C4 97.57(14)
C14 C2 C3 C4 -133.57(12)
C2 C3 C4 C5 9.1(2)
C3 C4 C5 C6 -128.96(14)
C3 C4 C5 C10 56.28(19)
C10 C5 C6 C7 -3.03(18)
C4 C5 C6 C7 -177.95(11)
C5 C6 C7 C8 2.50(19)
C6 C7 C8 C9 -0.41(19)
C7 C8 C9 C10 -1.11(19)
C8 C9 C10 C5 0.54(18)
C8 C9 C10 C11 -179.78(11)
C6 C5 C10 C9 1.51(17)
C4 C5 C10 C9 176.25(11)
C6 C5 C10 C11 -178.17(11)
C4 C5 C10 C11 -3.44(17)
C9 C10 C11 C12 104.40(12)
C5 C10 C11 C12 -75.92(13)
C2 O1 C12 C13 -28.09(11)
C2 O1 C12 C11 95.98(10)
C10 C11 C12 O1 24.22(13)
C10 C11 C12 C13 143.59(10)
O1 C12 C13 C14 0.50(12)
C11 C12 C13 C14 -122.12(10)
C12 C13 C14 C17 150.72(10)
C12 C13 C14 C15 -90.28(11)
C12 C13 C14 C2 23.45(11)
O1 C2 C14 C17 -163.05(10)
C3 C2 C14 C17 -43.38(14)
C1 C2 C14 C17 82.03(13)
O1 C2 C14 C15 75.39(10)
C3 C2 C14 C15 -164.94(9)
C1 C2 C14 C15 -39.53(13)
O1 C2 C14 C13 -39.87(10)
C3 C2 C14 C13 79.80(11)
C1 C2 C14 C13 -154.79(10)
C16 O3 C15 O2 5.48(17)
C16 O3 C15 C14 -173.09(10)
C17 C14 C15 O2 144.98(12)
C13 C14 C15 O2 22.85(16)
C2 C14 C15 O2 -86.68(14)
C17 C14 C15 O3 -36.45(13)
C13 C14 C15 O3 -158.59(9)
C2 C14 C15 O3 91.88(11)
C18 O5 C17 O4 4.84(18)
C18 O5 C17 C14 -172.58(10)
C15 C14 C17 O4 -84.98(14)
C13 C14 C17 O4 35.60(16)
C2 C14 C17 O4 153.13(12)
C15 C14 C17 O5 92.50(11)
C13 C14 C17 O5 -146.93(10)
C2 C14 C17 O5 -29.40(14)
